data_7150151
loop_
_publ_author_name
'Buttler, Thomas'
'Fleming, Ian'
'Gonsior, Sabine'
'Kim, Bo-Hye'
'Sung, A-Young'
'Woo, Hee-Gweon'

_publ_section_title
;
 A synthesis of (+/-)-sparteine.
;
_journal_issue 8
_journal_name_full 'Organic &amp; biomolecular chemistry'
_journal_page_first 1557
_journal_page_last 1567
_journal_paper_doi 10.1039/b502213d
_journal_volume 3
_journal_year 2005
_chemical_formula_sum 'C16 H21 Br O4'
_chemical_formula_weight 357.24
_chemical_name_systematic
;
?
;
_space_group_IT_number 14
_symmetry_cell_setting monoclinic
_symmetry_space_group_name_Hall '-P 2yn'
_symmetry_space_group_name_H-M 'P 1 21/n 1'
_atom_sites_solution_hydrogens geom
_atom_sites_solution_primary direct
_atom_sites_solution_secondary difmap
_audit_creation_method SHELXL-97
_cell_angle_alpha 90.00
_cell_angle_beta 108.528(3)
_cell_angle_gamma 90.00
_cell_formula_units_Z 4
_cell_length_a 9.3004(5)
_cell_length_b 14.8301(9)
_cell_length_c 11.6244(4)
_cell_measurement_reflns_used 5361
_cell_measurement_temperature 180(2)
_cell_measurement_theta_max 25.03
_cell_measurement_theta_min 1.00
_cell_volume 1520.20(14)
_computing_cell_refinement 'HKL Scalepack (Otwinowski & Minor 1997)'
_computing_data_collection 'Collect (Nonius BV, 1997-2000)'
_computing_data_reduction
;
HKL Denzo and Scalepack (Otwinowski & Minor 1997)
;
_computing_structure_refinement 'SHELXL-93 (Sheldrick, 1993)'
_computing_structure_solution
;
TEXSAN: Molecular Structure Corporation (1995). Version 1.7.
MSC, 3200 Research Forest Drive, The Woodlands, TX 77381, USA'
;
_diffrn_ambient_temperature 180(2)
_diffrn_detector_area_resol_mean 9
_diffrn_measured_fraction_theta_full 0.989
_diffrn_measured_fraction_theta_max 0.989
_diffrn_measurement_device '95mm CCD camera on \k-goniostat'
_diffrn_measurement_device_type KappaCCD
_diffrn_measurement_method 'fine slice omega/phi scans'
_diffrn_radiation_monochromator 'horizonally mounted graphite crystal'
_diffrn_radiation_source 'fine-focus sealed tube'
_diffrn_radiation_type MoK\a
_diffrn_radiation_wavelength 0.71073
_diffrn_reflns_av_R_equivalents 0.0437
_diffrn_reflns_av_sigmaI/netI 0.0545
_diffrn_reflns_limit_h_max 10
_diffrn_reflns_limit_h_min -10
_diffrn_reflns_limit_k_max 17
_diffrn_reflns_limit_k_min -16
_diffrn_reflns_limit_l_max 13
_diffrn_reflns_limit_l_min -13
_diffrn_reflns_number 8450
_diffrn_reflns_theta_full 24.98
_diffrn_reflns_theta_max 24.98
_diffrn_reflns_theta_min 3.59
_exptl_absorpt_coefficient_mu 2.717
_exptl_absorpt_correction_T_max 1.000
_exptl_absorpt_correction_T_min 0.943
_exptl_absorpt_correction_type multi-scan
_exptl_absorpt_process_details
;
Sortav Blessing (1995)
multi-scan from symmetry-related measurements (Blessing 1995)
;
_exptl_crystal_colour colourless
_exptl_crystal_density_diffrn 1.561
_exptl_crystal_density_method 'not measured'
_exptl_crystal_F_000 736
_exptl_crystal_size_max 0.18
_exptl_crystal_size_mid 0.10
_exptl_crystal_size_min 0.07
_refine_diff_density_max 0.901
_refine_diff_density_min -0.970
_refine_diff_density_rms 0.135
_refine_ls_extinction_method none
_refine_ls_goodness_of_fit_ref 1.092
_refine_ls_hydrogen_treatment mixed
_refine_ls_matrix_type full
_refine_ls_number_parameters 191
_refine_ls_number_reflns 2640
_refine_ls_number_restraints 0
_refine_ls_restrained_S_all 1.092
_refine_ls_R_factor_all 0.0637
_refine_ls_R_factor_gt 0.0473
_refine_ls_shift/su_max 0.009
_refine_ls_shift/su_mean 0.000
_refine_ls_structure_factor_coef Fsqd
_refine_ls_weighting_details 'calc w=1/[\s^2^(Fo^2^)+(0.0557P)^2^+1.9938P] where P=(Fo^2^+2Fc^2^)/3'
_refine_ls_weighting_scheme calc
_refine_ls_wR_factor_gt 0.1163
_refine_ls_wR_factor_ref 0.1242
_reflns_number_gt 2121
_reflns_number_total 2640
_reflns_threshold_expression >2sigma(I)
_cod_data_source_file b502213d.txt
_cod_data_source_block if0102
_cod_depositor_comments
;
The following automatic conversions were performed:
'_symmetry_cell_setting' value 'Monoclinic' changed to 'monoclinic'
according to '/home/saulius/struct/CIF-dictionaries/cif_core.dic'
dictionary named 'cif_core.dic' version 2.4.1 from
2010-06-29.

'_exptl_absorpt_correction_type' value 'multiscan' changed to
'multi-scan' according to
'/home/saulius/struct/CIF-dictionaries/cif_core.dic' dictionary named
'cif_core.dic' version 2.4.1 from 2010-06-29.

Automatic conversion script
Id: cif_fix_enum 1527 2010-12-29 10:47:43Z saulius 
;
_cod_original_cell_volume 1520.20(13)
_cod_original_sg_symbol_H-M P2(1)/n
_cod_database_code 7150151

loop_
_symmetry_equiv_pos_as_xyz
'x, y, z'
'-x+1/2, y+1/2, -z+1/2'
'-x, -y, -z'
'x-1/2, -y-1/2, z-1/2'

loop_
_atom_site_label
_atom_site_type_symbol
_atom_site_fract_x
_atom_site_fract_y
_atom_site_fract_z
_atom_site_U_iso_or_equiv
_atom_site_adp_type
_atom_site_occupancy
_atom_site_symmetry_multiplicity
_atom_site_calc_flag
_atom_site_refinement_flags
_atom_site_disorder_assembly
_atom_site_disorder_group
C1 C 0.1280(4) 0.3279(2) 0.4927(3) 0.0228(8) Uani 1 1 d . . .
C2 C -0.0064(4) 0.3775(3) 0.5134(4) 0.0318(9) Uani 1 1 d . . .
H2A H 0.0290 0.4181 0.5844 0.038 Uiso 1 1 calc R . .
H2B H -0.0609 0.4137 0.4412 0.038 Uiso 1 1 calc R . .
C3 C -0.1068(4) 0.3061(3) 0.5353(4) 0.0344(9) Uani 1 1 d . . .
H3A H -0.1955 0.2968 0.4620 0.041 Uiso 1 1 calc R . .
H3B H -0.1437 0.3234 0.6033 0.041 Uiso 1 1 calc R . .
C4 C -0.0116(4) 0.2190(3) 0.5668(4) 0.0329(9) Uani 1 1 d . . .
H4A H 0.0540 0.2181 0.6526 0.039 Uiso 1 1 calc R . .
H4B H -0.0759 0.1643 0.5492 0.039 Uiso 1 1 calc R . .
C5 C 0.0809(4) 0.2292(2) 0.4793(3) 0.0242(8) Uani 1 1 d . . .
H5 H 0.0098 0.2207 0.3950 0.029 Uiso 1 1 calc R . .
C6 C 0.2214(4) 0.1697(2) 0.4926(3) 0.0230(8) Uani 1 1 d . . .
H6 H 0.2014 0.1312 0.4185 0.028 Uiso 1 1 calc R . .
C7 C 0.3604(4) 0.2310(2) 0.5024(3) 0.0223(8) Uani 1 1 d . . .
C8 C 0.3194(4) 0.2946(2) 0.3885(3) 0.0238(8) Uani 1 1 d . . .
H8 H 0.2882 0.2570 0.3133 0.029 Uiso 1 1 calc R . .
C9 C 0.4472(4) 0.3594(3) 0.3835(4) 0.0314(9) Uani 1 1 d . . .
H9A H 0.5196 0.3699 0.4656 0.038 Uiso 1 1 calc R . .
H9B H 0.5031 0.3349 0.3307 0.038 Uiso 1 1 calc R . .
C10 C 0.3641(5) 0.4461(3) 0.3307(4) 0.0343(9) Uani 1 1 d . . .
H10A H 0.3176 0.4416 0.2416 0.041 Uiso 1 1 calc R . .
H10B H 0.4334 0.4986 0.3500 0.041 Uiso 1 1 calc R . .
C11 C 0.2432(5) 0.4532(3) 0.3935(4) 0.0326(9) Uani 1 1 d . . .
H11A H 0.1609 0.4948 0.3492 0.039 Uiso 1 1 calc R . .
H11B H 0.2875 0.4746 0.4781 0.039 Uiso 1 1 calc R . .
C12 C 0.1847(4) 0.3564(2) 0.3898(3) 0.0245(8) Uani 1 1 d . . .
H12 H 0.1007 0.3477 0.3117 0.029 Uiso 1 1 calc R . .
O13 O 0.2563(3) 0.33812(17) 0.6076(2) 0.0258(6) Uani 1 1 d . . .
C14 C 0.3839(4) 0.2938(2) 0.6092(3) 0.0231(8) Uani 1 1 d . . .
O15 O 0.5013(3) 0.30900(18) 0.6885(2) 0.0304(6) Uani 1 1 d . . .
C16 C 0.5070(4) 0.1785(3) 0.5197(3) 0.0303(9) Uani 1 1 d . . .
H16A H 0.5286 0.1409 0.5937 0.036 Uiso 1 1 calc R . .
H16B H 0.5919 0.2215 0.5318 0.036 Uiso 1 1 calc R . .
Br17 Br 0.49573(6) 0.10095(3) 0.38122(4) 0.0525(2) Uani 1 1 d . . .
C18 C 0.2480(4) 0.1085(2) 0.6027(3) 0.0270(8) Uani 1 1 d . . .
O19 O 0.3331(3) 0.1237(2) 0.7022(2) 0.0411(7) Uani 1 1 d . . .
O20 O 0.1563(3) 0.03732(17) 0.5745(2) 0.0309(6) Uani 1 1 d . . .
C21 C 0.1547(5) -0.0197(3) 0.6755(4) 0.0363(9) Uani 1 1 d . . .
H21A H 0.0712 -0.0630 0.6485 0.055 Uiso 1 1 calc R . .
H21B H 0.1408 0.0177 0.7407 0.055 Uiso 1 1 calc R . .
H21C H 0.2511 -0.0523 0.7057 0.055 Uiso 1 1 calc R . .

loop_
_atom_site_aniso_label
_atom_site_aniso_U_11
_atom_site_aniso_U_22
_atom_site_aniso_U_33
_atom_site_aniso_U_23
_atom_site_aniso_U_13
_atom_site_aniso_U_12
C1 0.0186(18) 0.0286(19) 0.0191(17) 0.0004(15) 0.0028(14) 0.0004(15)
C2 0.031(2) 0.035(2) 0.031(2) 0.0019(17) 0.0122(17) 0.0112(17)
C3 0.0152(19) 0.038(2) 0.048(2) -0.012(2) 0.0075(17) 0.0061(16)
C4 0.029(2) 0.038(2) 0.038(2) 0.0012(19) 0.0191(17) -0.0027(17)
C5 0.0195(18) 0.031(2) 0.0208(18) 0.0009(15) 0.0043(14) -0.0017(15)
C6 0.0228(19) 0.0250(18) 0.0194(18) -0.0030(15) 0.0040(14) -0.0055(15)
C7 0.0186(18) 0.0255(19) 0.0216(18) 0.0020(15) 0.0048(14) -0.0005(15)
C8 0.0216(19) 0.0294(19) 0.0199(17) -0.0023(16) 0.0059(14) 0.0007(15)
C9 0.027(2) 0.037(2) 0.034(2) -0.0001(18) 0.0142(17) -0.0011(17)
C10 0.035(2) 0.034(2) 0.037(2) 0.0071(18) 0.0165(18) -0.0044(18)
C11 0.036(2) 0.028(2) 0.038(2) 0.0059(17) 0.0164(18) 0.0030(17)
C12 0.0228(19) 0.031(2) 0.0196(18) 0.0001(15) 0.0058(14) 0.0022(15)
O13 0.0232(13) 0.0320(14) 0.0208(13) -0.0046(11) 0.0048(10) -0.0018(11)
C14 0.021(2) 0.0271(19) 0.0213(18) 0.0047(16) 0.0069(15) -0.0002(15)
O15 0.0230(14) 0.0378(16) 0.0251(13) 0.0019(12) 0.0003(11) -0.0067(11)
C16 0.023(2) 0.036(2) 0.031(2) 0.0015(17) 0.0085(16) 0.0049(16)
Br17 0.0562(3) 0.0570(4) 0.0486(3) -0.0083(2) 0.0230(2) 0.0218(2)
C18 0.0201(19) 0.033(2) 0.026(2) 0.0027(17) 0.0045(16) -0.0015(16)
O19 0.0380(17) 0.0505(18) 0.0258(15) 0.0092(13) -0.0025(13) -0.0183(14)
O20 0.0317(15) 0.0270(14) 0.0316(14) 0.0051(12) 0.0068(11) -0.0074(12)
C21 0.040(2) 0.033(2) 0.038(2) 0.0094(18) 0.0154(18) -0.0039(19)

loop_
_atom_type_symbol
_atom_type_description
_atom_type_scat_dispersion_real
_atom_type_scat_dispersion_imag
_atom_type_scat_source
C C 0.0033 0.0016 'International Tables Vol C Tables 4.2.6.8 and 6.1.1.4'
H H 0.0000 0.0000 'International Tables Vol C Tables 4.2.6.8 and 6.1.1.4'
Br Br -0.2901 2.4595 'International Tables Vol C Tables 4.2.6.8 and 6.1.1.4'
O O 0.0106 0.0060 'International Tables Vol C Tables 4.2.6.8 and 6.1.1.4'

loop_
_geom_angle_atom_site_label_1
_geom_angle_atom_site_label_2
_geom_angle_atom_site_label_3
_geom_angle
_geom_angle_site_symmetry_1
_geom_angle_site_symmetry_3
_geom_angle_publ_flag
O13 C1 C12 107.4(3) . . ?
O13 C1 C5 108.2(3) . . ?
C12 C1 C5 110.4(3) . . ?
O13 C1 C2 105.7(3) . . ?
C12 C1 C2 119.7(3) . . ?
C5 C1 C2 104.8(3) . . ?
C3 C2 C1 105.9(3) . . ?
C3 C2 H2A 110.6 . . ?
C1 C2 H2A 110.6 . . ?
C3 C2 H2B 110.6 . . ?
C1 C2 H2B 110.6 . . ?
H2A C2 H2B 108.7 . . ?
C2 C3 C4 107.0(3) . . ?
C2 C3 H3A 110.3 . . ?
C4 C3 H3A 110.3 . . ?
C2 C3 H3B 110.3 . . ?
C4 C3 H3B 110.3 . . ?
H3A C3 H3B 108.6 . . ?
C5 C4 C3 99.3(3) . . ?
C5 C4 H4A 111.9 . . ?
C3 C4 H4A 111.9 . . ?
C5 C4 H4B 111.9 . . ?
C3 C4 H4B 111.9 . . ?
H4A C4 H4B 109.6 . . ?
C1 C5 C4 103.3(3) . . ?
C1 C5 C6 109.4(3) . . ?
C4 C5 C6 120.8(3) . . ?
C1 C5 H5 107.5 . . ?
C4 C5 H5 107.5 . . ?
C6 C5 H5 107.5 . . ?
C18 C6 C5 109.3(3) . . ?
C18 C6 C7 112.2(3) . . ?
C5 C6 C7 109.3(3) . . ?
C18 C6 H6 108.6 . . ?
C5 C6 H6 108.6 . . ?
C7 C6 H6 108.6 . . ?
C14 C7 C16 108.4(3) . . ?
C14 C7 C6 108.7(3) . . ?
C16 C7 C6 113.4(3) . . ?
C14 C7 C8 104.8(3) . . ?
C16 C7 C8 112.7(3) . . ?
C6 C7 C8 108.4(3) . . ?
C9 C8 C12 105.4(3) . . ?
C9 C8 C7 114.9(3) . . ?
C12 C8 C7 109.1(3) . . ?
C9 C8 H8 109.1 . . ?
C12 C8 H8 109.1 . . ?
C7 C8 H8 109.1 . . ?
C10 C9 C8 104.0(3) . . ?
C10 C9 H9A 111.0 . . ?
C8 C9 H9A 111.0 . . ?
C10 C9 H9B 111.0 . . ?
C8 C9 H9B 111.0 . . ?
H9A C9 H9B 109.0 . . ?
C9 C10 C11 102.8(3) . . ?
C9 C10 H10A 111.2 . . ?
C11 C10 H10A 111.2 . . ?
C9 C10 H10B 111.2 . . ?
C11 C10 H10B 111.2 . . ?
H10A C10 H10B 109.1 . . ?
C10 C11 C12 103.3(3) . . ?
C10 C11 H11A 111.1 . . ?
C12 C11 H11A 111.1 . . ?
C10 C11 H11B 111.1 . . ?
C12 C11 H11B 111.1 . . ?
H11A C11 H11B 109.1 . . ?
C1 C12 C11 116.7(3) . . ?
C1 C12 C8 109.1(3) . . ?
C11 C12 C8 105.8(3) . . ?
C1 C12 H12 108.3 . . ?
C11 C12 H12 108.3 . . ?
C8 C12 H12 108.3 . . ?
C14 O13 C1 114.3(3) . . ?
O15 C14 O13 119.8(3) . . ?
O15 C14 C7 127.1(3) . . ?
O13 C14 C7 113.0(3) . . ?
C7 C16 Br17 112.3(2) . . ?
C7 C16 H16A 109.1 . . ?
Br17 C16 H16A 109.1 . . ?
C7 C16 H16B 109.1 . . ?
Br17 C16 H16B 109.1 . . ?
H16A C16 H16B 107.9 . . ?
O19 C18 O20 124.2(3) . . ?
O19 C18 C6 125.5(3) . . ?
O20 C18 C6 110.2(3) . . ?
C18 O20 C21 115.7(3) . . ?
O20 C21 H21A 109.5 . . ?
O20 C21 H21B 109.5 . . ?
H21A C21 H21B 109.5 . . ?
O20 C21 H21C 109.5 . . ?
H21A C21 H21C 109.5 . . ?
H21B C21 H21C 109.5 . . ?

loop_
_geom_bond_atom_site_label_1
_geom_bond_atom_site_label_2
_geom_bond_distance
_geom_bond_site_symmetry_2
_geom_bond_publ_flag
C1 O13 1.489(4) . ?
C1 C12 1.513(5) . ?
C1 C5 1.521(5) . ?
C1 C2 1.533(5) . ?
C2 C3 1.487(6) . ?
C2 H2A 0.9900 . ?
C2 H2B 0.9900 . ?
C3 C4 1.542(5) . ?
C3 H3A 0.9900 . ?
C3 H3B 0.9900 . ?
C4 C5 1.534(5) . ?
C4 H4A 0.9900 . ?
C4 H4B 0.9900 . ?
C5 C6 1.544(5) . ?
C5 H5 1.0000 . ?
C6 C18 1.524(5) . ?
C6 C7 1.554(5) . ?
C6 H6 1.0000 . ?
C7 C14 1.511(5) . ?
C7 C16 1.527(5) . ?
C7 C8 1.570(5) . ?
C8 C9 1.544(5) . ?
C8 C12 1.555(5) . ?
C8 H8 1.0000 . ?
C9 C10 1.525(6) . ?
C9 H9A 0.9900 . ?
C9 H9B 0.9900 . ?
C10 C11 1.527(5) . ?
C10 H10A 0.9900 . ?
C10 H10B 0.9900 . ?
C11 C12 1.532(5) . ?
C11 H11A 0.9900 . ?
C11 H11B 0.9900 . ?
C12 H12 1.0000 . ?
O13 C14 1.352(4) . ?
C14 O15 1.205(4) . ?
C16 Br17 1.954(4) . ?
C16 H16A 0.9900 . ?
C16 H16B 0.9900 . ?
C18 O19 1.198(4) . ?
C18 O20 1.331(4) . ?
O20 C21 1.451(5) . ?
C21 H21A 0.9800 . ?
C21 H21B 0.9800 . ?
C21 H21C 0.9800 . ?

loop_
_geom_torsion_atom_site_label_1
_geom_torsion_atom_site_label_2
_geom_torsion_atom_site_label_3
_geom_torsion_atom_site_label_4
_geom_torsion
_geom_torsion_site_symmetry_1
_geom_torsion_site_symmetry_2
_geom_torsion_site_symmetry_3
_geom_torsion_site_symmetry_4
_geom_torsion_publ_flag
O13 C1 C2 C3 -103.3(3) . . . . ?
C12 C1 C2 C3 135.4(3) . . . . ?
C5 C1 C2 C3 11.0(4) . . . . ?
C1 C2 C3 C4 17.1(4) . . . . ?
C2 C3 C4 C5 -37.8(4) . . . . ?
O13 C1 C5 C4 77.6(3) . . . . ?
C12 C1 C5 C4 -165.1(3) . . . . ?
C2 C1 C5 C4 -34.9(4) . . . . ?
O13 C1 C5 C6 -52.3(3) . . . . ?
C12 C1 C5 C6 65.0(4) . . . . ?
C2 C1 C5 C6 -164.8(3) . . . . ?
C3 C4 C5 C1 43.8(3) . . . . ?
C3 C4 C5 C6 166.5(3) . . . . ?
C1 C5 C6 C18 117.6(3) . . . . ?
C4 C5 C6 C18 -2.1(4) . . . . ?
C1 C5 C6 C7 -5.6(4) . . . . ?
C4 C5 C6 C7 -125.3(3) . . . . ?
C18 C6 C7 C14 -63.8(4) . . . . ?
C5 C6 C7 C14 57.6(4) . . . . ?
C18 C6 C7 C16 56.8(4) . . . . ?
C5 C6 C7 C16 178.3(3) . . . . ?
C18 C6 C7 C8 -177.2(3) . . . . ?
C5 C6 C7 C8 -55.7(3) . . . . ?
C14 C7 C8 C9 64.9(4) . . . . ?
C16 C7 C8 C9 -52.8(4) . . . . ?
C6 C7 C8 C9 -179.2(3) . . . . ?
C14 C7 C8 C12 -53.2(3) . . . . ?
C16 C7 C8 C12 -170.9(3) . . . . ?
C6 C7 C8 C12 62.7(4) . . . . ?
C12 C8 C9 C10 -22.6(4) . . . . ?
C7 C8 C9 C10 -142.8(3) . . . . ?
C8 C9 C10 C11 40.3(4) . . . . ?
C9 C10 C11 C12 -42.4(4) . . . . ?
O13 C1 C12 C11 -59.6(4) . . . . ?
C5 C1 C12 C11 -177.4(3) . . . . ?
C2 C1 C12 C11 60.9(4) . . . . ?
O13 C1 C12 C8 60.2(4) . . . . ?
C5 C1 C12 C8 -57.6(4) . . . . ?
C2 C1 C12 C8 -179.3(3) . . . . ?
C10 C11 C12 C1 149.6(3) . . . . ?
C10 C11 C12 C8 28.1(4) . . . . ?
C9 C8 C12 C1 -129.8(3) . . . . ?
C7 C8 C12 C1 -5.8(4) . . . . ?
C9 C8 C12 C11 -3.4(4) . . . . ?
C7 C8 C12 C11 120.5(3) . . . . ?
C12 C1 O13 C14 -54.7(4) . . . . ?
C5 C1 O13 C14 64.5(3) . . . . ?
C2 C1 O13 C14 176.3(3) . . . . ?
C1 O13 C14 O15 167.9(3) . . . . ?
C1 O13 C14 C7 -9.7(4) . . . . ?
C16 C7 C14 O15 7.9(5) . . . . ?
C6 C7 C14 O15 131.6(4) . . . . ?
C8 C7 C14 O15 -112.7(4) . . . . ?
C16 C7 C14 O13 -174.8(3) . . . . ?
C6 C7 C14 O13 -51.0(4) . . . . ?
C8 C7 C14 O13 64.7(3) . . . . ?
C14 C7 C16 Br17 -175.8(2) . . . . ?
C6 C7 C16 Br17 63.3(3) . . . . ?
C8 C7 C16 Br17 -60.4(4) . . . . ?
C5 C6 C18 O19 -95.6(4) . . . . ?
C7 C6 C18 O19 25.8(5) . . . . ?
C5 C6 C18 O20 80.8(4) . . . . ?
C7 C6 C18 O20 -157.8(3) . . . . ?
O19 C18 O20 C21 4.9(5) . . . . ?
C6 C18 O20 C21 -171.6(3) . . . . ?
